data_4126106
loop_
_publ_author_name
'Mian, Mohammad Rasel'
'Iguchi, Hiroaki'
'Takaishi, Shinya'
'Murasugi, Hideaki'
'Miyamoto, Tatsuya'
'Okamoto, Hiroshi'
'Tanaka, Hisaaki'
'Kuroda, Shin-Ichi'
'Breedlove, Brian K.'
'Yamashita, Masahiro'

_publ_section_title
;
 Multiple-Hydrogen-Bond Approach to Uncommon Pd(III) Oxidation State: A
 Pd-Br Chain with High Conductivity and Thermal Stability.
;
_journal_issue 19
_journal_name_full 'Journal of the American Chemical Society'
_journal_page_first 6562
_journal_page_last 6565
_journal_paper_doi 10.1021/jacs.7b02558
_journal_volume 139
_journal_year 2017
_chemical_absolute_configuration syn
_chemical_formula_sum 'C8 H24 Br3 N4 O4 Pd'
_chemical_formula_weight 586.44
_chemical_name_systematic
; 
 ? 
;
_space_group_IT_number 5
_symmetry_cell_setting monoclinic
_symmetry_space_group_name_Hall 'C 2y'
_symmetry_space_group_name_H-M 'C 1 2 1'
_atom_sites_solution_hydrogens geom
_atom_sites_solution_primary direct
_atom_sites_solution_secondary difmap
_audit_creation_method SHELXL-97
_cell_angle_alpha 90.00
_cell_angle_beta 101.040(2)
_cell_angle_gamma 90.00
_cell_formula_units_Z 2
_cell_length_a 22.2521(16)
_cell_length_b 5.1837(4)
_cell_length_c 7.3301(5)
_cell_measurement_reflns_used 2735
_cell_measurement_temperature 123(2)
_cell_measurement_theta_max 35.92
_cell_measurement_theta_min 2.83
_cell_volume 829.87(10)
_computing_cell_refinement 'Bruker SAINT'
_computing_data_collection 'Bruker APEX2'
_computing_data_reduction 'Bruker SAINT'
_computing_molecular_graphics 'Bruker SHELXTL'
_computing_publication_material 'Bruker SHELXTL'
_computing_structure_refinement 'SHELXL-2014 (Sheldrick 2014)'
_computing_structure_solution 'SHELXS-97 (Sheldrick, 1990)'
_diffrn_ambient_temperature 123(2)
_diffrn_measured_fraction_theta_full 0.989
_diffrn_measured_fraction_theta_max 0.989
_diffrn_measurement_device_type 'Bruker APEX-II CCD'
_diffrn_measurement_method 'phi and omega scans'
_diffrn_radiation_monochromator graphite
_diffrn_radiation_source 'fine-focus sealed tube'
_diffrn_radiation_type MoK\a
_diffrn_radiation_wavelength 0.71073
_diffrn_reflns_av_R_equivalents 0.0302
_diffrn_reflns_av_sigmaI/netI 0.0657
_diffrn_reflns_limit_h_max 36
_diffrn_reflns_limit_h_min -24
_diffrn_reflns_limit_k_max 8
_diffrn_reflns_limit_k_min -8
_diffrn_reflns_limit_l_max 12
_diffrn_reflns_limit_l_min -11
_diffrn_reflns_number 5727
_diffrn_reflns_theta_full 36.02
_diffrn_reflns_theta_max 36.02
_diffrn_reflns_theta_min 1.86
_exptl_absorpt_coefficient_mu 8.357
_exptl_absorpt_correction_T_max 0.6800
_exptl_absorpt_correction_T_min 0.4545
_exptl_absorpt_correction_type multi-scan
_exptl_absorpt_process_details 'SADABS (Sheldrick, 1997)'
_exptl_crystal_colour brown
_exptl_crystal_density_diffrn 2.347
_exptl_crystal_density_method 'not measured'
_exptl_crystal_description stick
_exptl_crystal_F_000 566
_exptl_crystal_size_max 0.38
_exptl_crystal_size_mid 0.05
_exptl_crystal_size_min 0.05
_refine_diff_density_max 1.729
_refine_diff_density_min -2.181
_refine_diff_density_rms 0.214
_refine_ls_abs_structure_details 'Flack H D (1983), Acta Cryst. A39, 876-881'
_refine_ls_abs_structure_Flack 0.04(2)
_refine_ls_extinction_method none
_refine_ls_goodness_of_fit_ref 1.027
_refine_ls_hydrogen_treatment mixed
_refine_ls_matrix_type full
_refine_ls_number_parameters 94
_refine_ls_number_reflns 3446
_refine_ls_number_restraints 1
_refine_ls_restrained_S_all 1.026
_refine_ls_R_factor_all 0.0671
_refine_ls_R_factor_gt 0.0426
_refine_ls_shift/su_max 0.000
_refine_ls_shift/su_mean 0.000
_refine_ls_structure_factor_coef Fsqd
_refine_ls_weighting_details 'calc w=1/[\s^2^(Fo^2^)+(0.0078P)^2^+5.6579P] where P=(Fo^2^+2Fc^2^)/3'
_refine_ls_weighting_scheme calc
_refine_ls_wR_factor_gt 0.0702
_refine_ls_wR_factor_ref 0.0774
_reflns_number_gt 2695
_reflns_number_total 3446
_reflns_threshold_expression >2sigma(I)
_cod_data_source_file ja7b02558_si_001.cif
_cod_data_source_block pdbrdabdohbr2_123k
_cod_original_sg_symbol_H-M C2
_cod_database_code 4126106

loop_
_symmetry_equiv_pos_as_xyz
'x, y, z'
'-x, y, -z'
'x+1/2, y+1/2, z'
'-x+1/2, y+1/2, -z'

loop_
_atom_site_label
_atom_site_type_symbol
_atom_site_fract_x
_atom_site_fract_y
_atom_site_fract_z
_atom_site_U_iso_or_equiv
_atom_site_adp_type
_atom_site_occupancy
_atom_site_symmetry_multiplicity
_atom_site_calc_flag
_atom_site_refinement_flags
Pd1 Pd 0.0000 0.61555(17) 0.0000 0.00594(7) Uani 1 2 d S
Br1 Br 0.0000 0.1157(3) 0.0000 0.01054(10) Uani 1 2 d S
Br2 Br 0.08684(3) 0.1121(4) 0.53608(6) 0.03417(13) Uani 1 1 d .
N1 N 0.06712(13) 0.617(2) -0.1574(4) 0.0092(5) Uani 1 1 d .
H1 H 0.0690 0.4580 -0.2118 0.011 Uiso 1 1 calc R
H2 H 0.0580 0.7381 -0.2503 0.011 Uiso 1 1 calc R
N2 N 0.07298(13) 0.6117(19) 0.2185(4) 0.0098(5) Uani 1 1 d .
H3 H 0.0771 0.7710 0.2748 0.012 Uiso 1 1 calc R
H4 H 0.0663 0.4918 0.3050 0.012 Uiso 1 1 calc R
C1 C 0.1810(2) 0.596(3) -0.1298(6) 0.0296(16) Uani 1 1 d .
H5 H 0.1734 0.6597 -0.2596 0.035 Uiso 1 1 calc R
H6 H 0.2196 0.6752 -0.0632 0.035 Uiso 1 1 calc R
C2 C 0.1279(2) 0.6789(8) -0.0361(6) 0.0128(9) Uani 1 1 d .
H7 H 0.1304 0.8695 -0.0152 0.015 Uiso 1 1 calc R
C3 C 0.13021(19) 0.5461(8) 0.1501(6) 0.0126(8) Uani 1 1 d .
H8 H 0.1295 0.3560 0.1267 0.015 Uiso 1 1 calc R
C4 C 0.18749(19) 0.603(3) 0.2926(6) 0.0210(10) Uani 1 1 d .
H9 H 0.1836 0.5311 0.4148 0.025 Uiso 1 1 calc R
H10 H 0.2235 0.5239 0.2541 0.025 Uiso 1 1 calc R
O1 O 0.1874(2) 0.3241(10) -0.1291(6) 0.0431(14) Uani 1 1 d .
H11 H 0.1677 0.2636 -0.2291 0.065 Uiso 1 1 calc R
O2 O 0.1954(2) 0.8900(11) 0.3069(6) 0.0378(11) Uani 1 1 d .
H12 H 0.1918 0.9389 0.4135 0.057 Uiso 1 1 calc R

loop_
_atom_site_aniso_label
_atom_site_aniso_U_11
_atom_site_aniso_U_22
_atom_site_aniso_U_33
_atom_site_aniso_U_23
_atom_site_aniso_U_13
_atom_site_aniso_U_12
Pd1 0.00780(16) 0.00437(13) 0.00595(14) 0.000 0.00206(12) 0.000
Br1 0.0146(2) 0.00633(19) 0.0108(2) 0.000 0.00277(17) 0.000
Br2 0.0693(4) 0.0177(2) 0.01484(18) 0.0010(6) 0.0063(2) 0.0016(8)
N1 0.0108(12) 0.0096(11) 0.0077(11) 0.001(4) 0.0030(9) 0.000(4)
N2 0.0113(13) 0.0102(13) 0.0081(11) -0.001(4) 0.0023(10) 0.006(4)
C1 0.0123(18) 0.065(5) 0.0138(17) 0.005(5) 0.0078(14) -0.008(5)
C2 0.0099(18) 0.017(2) 0.0114(17) -0.0053(14) 0.0026(15) -0.0053(14)
C3 0.0082(18) 0.016(2) 0.0135(18) -0.0002(14) 0.0023(15) 0.0022(13)
C4 0.0114(16) 0.034(3) 0.0163(16) 0.001(5) -0.0003(13) -0.001(5)
O1 0.029(2) 0.063(4) 0.033(2) -0.021(2) -0.0058(19) 0.026(2)
O2 0.030(2) 0.051(3) 0.032(2) -0.018(2) 0.0059(18) -0.018(2)

loop_
_atom_type_symbol
_atom_type_description
_atom_type_scat_dispersion_real
_atom_type_scat_dispersion_imag
_atom_type_scat_source
C C 0.0033 0.0016 'International Tables Vol C Tables 4.2.6.8 and 6.1.1.4'
H H 0.0000 0.0000 'International Tables Vol C Tables 4.2.6.8 and 6.1.1.4'
N N 0.0061 0.0033 'International Tables Vol C Tables 4.2.6.8 and 6.1.1.4'
O O 0.0106 0.0060 'International Tables Vol C Tables 4.2.6.8 and 6.1.1.4'
Br Br -0.2901 2.4595 'International Tables Vol C Tables 4.2.6.8 and 6.1.1.4'
Pd Pd -0.9988 1.0072 'International Tables Vol C Tables 4.2.6.8 and 6.1.1.4'

loop_
_geom_angle_atom_site_label_1
_geom_angle_atom_site_label_2
_geom_angle_atom_site_label_3
_geom_angle
_geom_angle_site_symmetry_1
_geom_angle_site_symmetry_3
N2 Pd1 N2 178.9(6) 2 .
N2 Pd1 N1 96.52(11) 2 .
N2 Pd1 N1 83.48(11) . .
N2 Pd1 N1 83.48(11) 2 2
N2 Pd1 N1 96.52(11) . 2
N1 Pd1 N1 179.6(6) . 2
N2 Pd1 Br1 89.4(3) 2 .
N2 Pd1 Br1 89.4(3) . .
N1 Pd1 Br1 90.2(3) . .
N1 Pd1 Br1 90.2(3) 2 .
N2 Pd1 Br1 90.6(3) 2 1_565
N2 Pd1 Br1 90.6(3) . 1_565
N1 Pd1 Br1 89.8(3) . 1_565
N1 Pd1 Br1 89.8(3) 2 1_565
Br1 Pd1 Br1 180.0 . 1_565
Pd1 Br1 Pd1 180.0 . 1_545
C2 N1 Pd1 109.7(2) . .
C3 N2 Pd1 109.8(2) . .
O1 C1 C2 111.1(7) . .
N1 C2 C3 107.9(4) . .
N1 C2 C1 111.0(4) . .
C3 C2 C1 112.2(5) . .
N2 C3 C4 112.5(4) . .
N2 C3 C2 108.2(4) . .
C4 C3 C2 114.2(5) . .
O2 C4 C3 108.4(7) . .

loop_
_geom_bond_atom_site_label_1
_geom_bond_atom_site_label_2
_geom_bond_distance
_geom_bond_site_symmetry_2
Pd1 N2 2.051(3) 2
Pd1 N2 2.051(3) .
Pd1 N1 2.054(3) .
Pd1 N1 2.054(3) 2
Pd1 Br1 2.5909(19) .
Pd1 Br1 2.5928(19) 1_565
Br1 Pd1 2.5928(19) 1_545
N1 C2 1.504(5) .
N2 C3 1.494(5) .
C1 O1 1.418(17) .
C1 C2 1.539(8) .
C2 C3 1.520(6) .
C3 C4 1.514(6) .
C4 O2 1.497(16) .

loop_
_geom_torsion_atom_site_label_1
_geom_torsion_atom_site_label_2
_geom_torsion_atom_site_label_3
_geom_torsion_atom_site_label_4
_geom_torsion
_geom_torsion_site_symmetry_1
_geom_torsion_site_symmetry_4
N2 Pd1 Br1 Pd1 -129(12) 2 1_545
N2 Pd1 Br1 Pd1 51(12) . 1_545
N1 Pd1 Br1 Pd1 134(12) . 1_545
N1 Pd1 Br1 Pd1 -46(12) 2 1_545
Br1 Pd1 Br1 Pd1 0(19) 1_565 1_545
N2 Pd1 N1 C2 167.5(6) 2 .
N2 Pd1 N1 C2 -13.6(6) . .
N1 Pd1 N1 C2 77.1(4) 2 .
Br1 Pd1 N1 C2 -103.0(6) . .
Br1 Pd1 N1 C2 77.0(6) 1_565 .
N2 Pd1 N2 C3 76.2(6) 2 .
N1 Pd1 N2 C3 -14.1(6) . .
N1 Pd1 N2 C3 166.4(6) 2 .
Br1 Pd1 N2 C3 76.2(5) . .
Br1 Pd1 N2 C3 -103.8(5) 1_565 .
Pd1 N1 C2 C3 38.1(6) . .
Pd1 N1 C2 C1 161.4(7) . .
O1 C1 C2 N1 -72.6(6) . .
O1 C1 C2 C3 48.2(6) . .
Pd1 N2 C3 C4 165.9(7) . .
Pd1 N2 C3 C2 38.7(6) . .
N1 C2 C3 N2 -50.4(6) . .
C1 C2 C3 N2 -172.9(7) . .
N1 C2 C3 C4 -176.5(7) . .
C1 C2 C3 C4 61.0(8) . .
N2 C3 C4 O2 -71.8(6) . .
C2 C3 C4 O2 52.1(5) . .
